data_2229283
loop_
_publ_author_name
'Choi, Hong Dae'
'Seo, Pil Ja'
'Son, Byeng Wha'
'Lee, Uk'

_publ_section_title
;
 5-Cyclohexyl-3-methylsulfinyl-2-phenyl-1-benzofuran
;
_journal_coeditor_code XU5130
_journal_issue 2
_journal_name_full 'Acta Crystallographica Section E'
_journal_page_first o281
_journal_paper_doi 10.1107/S1600536810054358
_journal_volume 67
_journal_year 2011
_chemical_formula_iupac 'C21 H22 O2 S'
_chemical_formula_moiety 'C21 H22 O2 S'
_chemical_formula_sum 'C21 H22 O2 S'
_chemical_formula_weight 338.45
_chemical_name_systematic
;
5-Cyclohexyl-3-methylsulfinyl-2-phenyl-1-benzofuran
;
_space_group_IT_number 14
_symmetry_cell_setting monoclinic
_symmetry_space_group_name_Hall '-P 2ybc'
_symmetry_space_group_name_H-M 'P 1 21/c 1'
_atom_sites_solution_hydrogens difmap
_atom_sites_solution_primary direct
_atom_sites_solution_secondary difmap
_cell_angle_alpha 90.00
_cell_angle_beta 113.5400(10)
_cell_angle_gamma 90.00
_cell_formula_units_Z 4
_cell_length_a 9.9864(2)
_cell_length_b 17.1899(3)
_cell_length_c 11.0792(2)
_cell_measurement_reflns_used 5143
_cell_measurement_temperature 173(2)
_cell_measurement_theta_max 27.22
_cell_measurement_theta_min 2.33
_cell_volume 1743.64(6)
_computing_cell_refinement '<i>SAINT</i> (Bruker, 2009)'
_computing_data_collection '<i>APEX2</i> (Bruker, 2009)'
_computing_data_reduction '<i>SAINT</i> (Bruker, 2009)'
_computing_molecular_graphics '<i>ORTEP-3</i> (Farrugia, 1997) and <i>DIAMOND</i> (Brandenburg, 1998)'
_computing_publication_material '<i>SHELXL97</i> (Sheldrick, 2008)'
_computing_structure_refinement '<i>SHELXL97</i> (Sheldrick, 2008)'
_computing_structure_solution '<i>SHELXS97</i> (Sheldrick, 2008)'
_diffrn_ambient_temperature 173(2)
_diffrn_detector_area_resol_mean 10.0
_diffrn_measured_fraction_theta_full 1.000
_diffrn_measured_fraction_theta_max 1.000
_diffrn_measurement_device_type 'Bruker SMART APEXII CCD'
_diffrn_measurement_method '\f and \w'
_diffrn_radiation_monochromator 'graphite multilayer'
_diffrn_radiation_source 'rotating anode'
_diffrn_radiation_type MoK\a
_diffrn_radiation_wavelength 0.71073
_diffrn_reflns_av_R_equivalents 0.0359
_diffrn_reflns_av_sigmaI/netI 0.0323
_diffrn_reflns_limit_h_max 12
_diffrn_reflns_limit_h_min -11
_diffrn_reflns_limit_k_max 22
_diffrn_reflns_limit_k_min -20
_diffrn_reflns_limit_l_max 14
_diffrn_reflns_limit_l_min -14
_diffrn_reflns_number 16429
_diffrn_reflns_theta_full 27.53
_diffrn_reflns_theta_max 27.53
_diffrn_reflns_theta_min 2.22
_diffrn_standards_number 0
_exptl_absorpt_coefficient_mu 0.196
_exptl_absorpt_correction_T_max 0.9715
_exptl_absorpt_correction_T_min 0.9437
_exptl_absorpt_correction_type multi-scan
_exptl_absorpt_process_details '(SADABS; Bruker, 2009)'
_exptl_crystal_colour colourless
_exptl_crystal_density_diffrn 1.289
_exptl_crystal_density_method 'not measured'
_exptl_crystal_description block
_exptl_crystal_F_000 720
_exptl_crystal_size_max 0.30
_exptl_crystal_size_mid 0.23
_exptl_crystal_size_min 0.15
_refine_diff_density_max 0.249
_refine_diff_density_min -0.396
_refine_ls_extinction_method none
_refine_ls_goodness_of_fit_ref 1.044
_refine_ls_hydrogen_treatment constr
_refine_ls_matrix_type full
_refine_ls_number_parameters 218
_refine_ls_number_reflns 4009
_refine_ls_number_restraints 0
_refine_ls_restrained_S_all 1.044
_refine_ls_R_factor_all 0.0525
_refine_ls_R_factor_gt 0.0395
_refine_ls_shift/su_max 0.001
_refine_ls_shift/su_mean 0.000
_refine_ls_structure_factor_coef Fsqd
_refine_ls_weighting_details 'calc w=1/[\s^2^(Fo^2^)+(0.0471P)^2^+0.5848P] where P=(Fo^2^+2Fc^2^)/3'
_refine_ls_weighting_scheme calc
_refine_ls_wR_factor_gt 0.0958
_refine_ls_wR_factor_ref 0.1034
_reflns_number_gt 3171
_reflns_number_total 4009
_reflns_threshold_expression I>2\s(I)
_cod_data_source_file xu5130.cif
_cod_data_source_block I
_cod_original_sg_symbol_H-M 'P 21/c'
_cod_database_code 2229283
_cod_database_fobs_code 2229283

loop_
_symmetry_equiv_pos_as_xyz
'x, y, z'
'-x, y+1/2, -z+1/2'
'-x, -y, -z'
'x, -y-1/2, z-1/2'

loop_
_atom_site_type_symbol
_atom_site_label
_atom_site_fract_x
_atom_site_fract_y
_atom_site_fract_z
_atom_site_U_iso_or_equiv
_atom_site_adp_type
_atom_site_calc_flag
_atom_site_refinement_flags
_atom_site_occupancy
_atom_site_disorder_assembly
_atom_site_disorder_group
S S1 0.53993(4) 0.23636(2) 0.45818(4) 0.02703(12) Uani d . 1 . .
O O1 0.26640(10) 0.41250(6) 0.40179(10) 0.0251(2) Uani d . 1 . .
O O2 0.59564(12) 0.22776(7) 0.35222(11) 0.0338(3) Uani d . 1 . .
C C1 0.44415(16) 0.32524(8) 0.42968(14) 0.0232(3) Uani d . 1 . .
C C2 0.48052(15) 0.39562(8) 0.37720(13) 0.0228(3) Uani d . 1 . .
C C3 0.58967(16) 0.41863(9) 0.33612(15) 0.0264(3) Uani d . 1 . .
H H3 0.6672 0.3843 0.3439 0.032 Uiso calc R 1 . .
C C4 0.58291(16) 0.49283(9) 0.28359(15) 0.0263(3) Uani d . 1 . .
C C5 0.46893(16) 0.54323(9) 0.27576(15) 0.0272(3) Uani d . 1 . .
H H5 0.4672 0.5942 0.2421 0.033 Uiso calc R 1 . .
C C6 0.35948(16) 0.52148(9) 0.31502(14) 0.0262(3) Uani d . 1 . .
H H6 0.2826 0.5559 0.3090 0.031 Uiso calc R 1 . .
C C7 0.36791(15) 0.44686(8) 0.36363(14) 0.0229(3) Uani d . 1 . .
C C8 0.31508(16) 0.33785(8) 0.44035(14) 0.0235(3) Uani d . 1 . .
C C9 0.69304(18) 0.51956(9) 0.23033(16) 0.0305(3) Uani d . 1 . .
H H9 0.6597 0.5715 0.1882 0.037 Uiso calc R 1 . .
C C10 0.84676(19) 0.53061(12) 0.33740(18) 0.0432(5) Uani d . 1 . .
H H10A 0.8423 0.5662 0.4060 0.052 Uiso calc R 1 . .
H H10B 0.8848 0.4799 0.3794 0.052 Uiso calc R 1 . .
C C11 0.9503(2) 0.56417(13) 0.2798(2) 0.0543(6) Uani d . 1 . .
H H11A 0.9179 0.6173 0.2462 0.065 Uiso calc R 1 . .
H H11B 1.0498 0.5680 0.3501 0.065 Uiso calc R 1 . .
C C12 0.9547(2) 0.51392(12) 0.16882(18) 0.0424(4) Uani d . 1 . .
H H12A 1.0142 0.5402 0.1277 0.051 Uiso calc R 1 . .
H H12B 1.0021 0.4637 0.2053 0.051 Uiso calc R 1 . .
C C13 0.8030(2) 0.49870(13) 0.06471(18) 0.0437(4) Uani d . 1 . .
H H13A 0.8096 0.4616 -0.0010 0.052 Uiso calc R 1 . .
H H13B 0.7615 0.5479 0.0185 0.052 Uiso calc R 1 . .
C C14 0.70227(19) 0.46570(11) 0.12466(16) 0.0369(4) Uani d . 1 . .
H H14A 0.7390 0.4142 0.1639 0.044 Uiso calc R 1 . .
H H14B 0.6034 0.4584 0.0546 0.044 Uiso calc R 1 . .
C C15 0.21597(16) 0.28936(9) 0.47555(14) 0.0242(3) Uani d . 1 . .
C C16 0.06542(16) 0.30137(10) 0.41243(15) 0.0307(4) Uani d . 1 . .
H H16 0.0290 0.3419 0.3493 0.037 Uiso calc R 1 . .
C C17 -0.03071(18) 0.25502(10) 0.44095(17) 0.0347(4) Uani d . 1 . .
H H17 -0.1329 0.2638 0.3980 0.042 Uiso calc R 1 . .
C C18 0.02156(18) 0.19558(10) 0.53227(17) 0.0348(4) Uani d . 1 . .
H H18 -0.0447 0.1632 0.5511 0.042 Uiso calc R 1 . .
C C19 0.17003(19) 0.18356(10) 0.59575(16) 0.0343(4) Uani d . 1 . .
H H19 0.2056 0.1427 0.6582 0.041 Uiso calc R 1 . .
C C20 0.26770(17) 0.23051(10) 0.56922(15) 0.0300(3) Uani d . 1 . .
H H20 0.3698 0.2226 0.6149 0.036 Uiso calc R 1 . .
C C21 0.69381(18) 0.26628(10) 0.60208(16) 0.0351(4) Uani d . 1 . .
H H21A 0.7661 0.2243 0.6303 0.053 Uiso calc R 1 . .
H H21B 0.6617 0.2782 0.6729 0.053 Uiso calc R 1 . .
H H21C 0.7378 0.3128 0.5818 0.053 Uiso calc R 1 . .

loop_
_atom_site_aniso_label
_atom_site_aniso_U_11
_atom_site_aniso_U_22
_atom_site_aniso_U_33
_atom_site_aniso_U_12
_atom_site_aniso_U_13
_atom_site_aniso_U_23
S1 0.0289(2) 0.0206(2) 0.0359(2) 0.00143(15) 0.01754(16) 0.00194(15)
O1 0.0231(5) 0.0232(5) 0.0314(5) 0.0003(4) 0.0135(4) 0.0002(4)
O2 0.0381(6) 0.0321(6) 0.0374(6) 0.0024(5) 0.0215(5) -0.0055(5)
C1 0.0230(7) 0.0216(7) 0.0257(7) -0.0010(6) 0.0106(6) -0.0007(6)
C2 0.0231(7) 0.0205(7) 0.0244(7) -0.0007(6) 0.0090(6) -0.0005(6)
C3 0.0236(7) 0.0244(8) 0.0331(8) 0.0022(6) 0.0132(6) 0.0009(6)
C4 0.0258(8) 0.0245(8) 0.0302(7) -0.0031(6) 0.0129(6) -0.0007(6)
C5 0.0288(8) 0.0212(7) 0.0314(8) -0.0012(6) 0.0120(6) 0.0010(6)
C6 0.0252(7) 0.0221(7) 0.0313(8) 0.0035(6) 0.0111(6) -0.0005(6)
C7 0.0221(7) 0.0232(7) 0.0244(7) -0.0023(6) 0.0103(6) -0.0024(6)
C8 0.0240(7) 0.0224(7) 0.0231(7) 0.0000(6) 0.0085(6) -0.0004(6)
C9 0.0322(8) 0.0226(8) 0.0430(9) 0.0012(6) 0.0216(7) 0.0057(7)
C10 0.0381(10) 0.0536(12) 0.0460(10) -0.0186(9) 0.0253(8) -0.0201(9)
C11 0.0453(11) 0.0603(13) 0.0703(14) -0.0240(10) 0.0368(10) -0.0203(11)
C12 0.0360(9) 0.0549(12) 0.0450(10) 0.0003(8) 0.0254(8) 0.0062(9)
C13 0.0409(10) 0.0590(12) 0.0369(9) 0.0063(9) 0.0214(8) 0.0103(9)
C14 0.0333(9) 0.0461(11) 0.0309(8) -0.0042(8) 0.0125(7) -0.0002(7)
C15 0.0249(7) 0.0258(7) 0.0244(7) -0.0020(6) 0.0124(6) -0.0022(6)
C16 0.0261(8) 0.0333(9) 0.0327(8) 0.0013(7) 0.0117(6) 0.0057(7)
C17 0.0240(8) 0.0410(10) 0.0392(9) -0.0017(7) 0.0127(7) 0.0028(7)
C18 0.0339(9) 0.0363(9) 0.0401(9) -0.0081(7) 0.0210(7) 0.0005(7)
C19 0.0372(9) 0.0352(9) 0.0342(8) 0.0018(7) 0.0182(7) 0.0090(7)
C20 0.0256(8) 0.0364(9) 0.0289(8) 0.0016(7) 0.0118(6) 0.0054(7)
C21 0.0333(9) 0.0401(10) 0.0312(8) 0.0106(7) 0.0121(7) 0.0043(7)

loop_
_atom_type_symbol
_atom_type_description
_atom_type_scat_dispersion_real
_atom_type_scat_dispersion_imag
_atom_type_scat_source
C C 0.0033 0.0016 'International Tables Vol C Tables 4.2.6.8 and 6.1.1.4'
H H 0.0000 0.0000 'International Tables Vol C Tables 4.2.6.8 and 6.1.1.4'
O O 0.0106 0.0060 'International Tables Vol C Tables 4.2.6.8 and 6.1.1.4'
S S 0.1246 0.1234 'International Tables Vol C Tables 4.2.6.8 and 6.1.1.4'

loop_
_geom_angle_atom_site_label_1
_geom_angle_atom_site_label_2
_geom_angle_atom_site_label_3
_geom_angle_site_symmetry_1
_geom_angle_site_symmetry_3
_geom_angle
_geom_angle_publ_flag
O2 S1 C1 . . 106.90(7) ?
O2 S1 C21 . . 105.75(7) ?
C1 S1 C21 . . 96.99(7) ?
C7 O1 C8 . . 106.42(11) ?
C8 C1 C2 . . 107.47(13) ?
C8 C1 S1 . . 126.07(11) ?
C2 C1 S1 . . 126.16(11) ?
C7 C2 C3 . . 119.28(13) ?
C7 C2 C1 . . 104.54(13) ?
C3 C2 C1 . . 136.10(14) ?
C4 C3 C2 . . 118.83(14) ?
C4 C3 H3 . . 120.6 ?
C2 C3 H3 . . 120.6 ?
C3 C4 C5 . . 119.56(14) ?
C3 C4 C9 . . 121.33(14) ?
C5 C4 C9 . . 119.07(13) ?
C6 C5 C4 . . 122.52(14) ?
C6 C5 H5 . . 118.7 ?
C4 C5 H5 . . 118.7 ?
C5 C6 C7 . . 116.25(14) ?
C5 C6 H6 . . 121.9 ?
C7 C6 H6 . . 121.9 ?
O1 C7 C6 . . 125.48(13) ?
O1 C7 C2 . . 110.99(12) ?
C6 C7 C2 . . 123.51(14) ?
C1 C8 O1 . . 110.56(12) ?
C1 C8 C15 . . 134.42(14) ?
O1 C8 C15 . . 114.91(12) ?
C4 C9 C14 . . 113.06(13) ?
C4 C9 C10 . . 113.30(13) ?
C14 C9 C10 . . 108.72(14) ?
C4 C9 H9 . . 107.1 ?
C14 C9 H9 . . 107.1 ?
C10 C9 H9 . . 107.1 ?
C11 C10 C9 . . 111.05(16) ?
C11 C10 H10A . . 109.4 ?
C9 C10 H10A . . 109.4 ?
C11 C10 H10B . . 109.4 ?
C9 C10 H10B . . 109.4 ?
H10A C10 H10B . . 108.0 ?
C12 C11 C10 . . 111.51(16) ?
C12 C11 H11A . . 109.3 ?
C10 C11 H11A . . 109.3 ?
C12 C11 H11B . . 109.3 ?
C10 C11 H11B . . 109.3 ?
H11A C11 H11B . . 108.0 ?
C13 C12 C11 . . 111.81(16) ?
C13 C12 H12A . . 109.3 ?
C11 C12 H12A . . 109.3 ?
C13 C12 H12B . . 109.3 ?
C11 C12 H12B . . 109.3 ?
H12A C12 H12B . . 107.9 ?
C12 C13 C14 . . 111.50(14) ?
C12 C13 H13A . . 109.3 ?
C14 C13 H13A . . 109.3 ?
C12 C13 H13B . . 109.3 ?
C14 C13 H13B . . 109.3 ?
H13A C13 H13B . . 108.0 ?
C13 C14 C9 . . 111.27(15) ?
C13 C14 H14A . . 109.4 ?
C9 C14 H14A . . 109.4 ?
C13 C14 H14B . . 109.4 ?
C9 C14 H14B . . 109.4 ?
H14A C14 H14B . . 108.0 ?
C20 C15 C16 . . 119.02(14) ?
C20 C15 C8 . . 121.61(13) ?
C16 C15 C8 . . 119.36(13) ?
C17 C16 C15 . . 120.58(15) ?
C17 C16 H16 . . 119.7 ?
C15 C16 H16 . . 119.7 ?
C16 C17 C18 . . 120.02(15) ?
C16 C17 H17 . . 120.0 ?
C18 C17 H17 . . 120.0 ?
C19 C18 C17 . . 119.86(15) ?
C19 C18 H18 . . 120.1 ?
C17 C18 H18 . . 120.1 ?
C18 C19 C20 . . 120.60(15) ?
C18 C19 H19 . . 119.7 ?
C20 C19 H19 . . 119.7 ?
C19 C20 C15 . . 119.90(14) ?
C19 C20 H20 . . 120.1 ?
C15 C20 H20 . . 120.1 ?
S1 C21 H21A . . 109.5 ?
S1 C21 H21B . . 109.5 ?
H21A C21 H21B . . 109.5 ?
S1 C21 H21C . . 109.5 ?
H21A C21 H21C . . 109.5 ?
H21B C21 H21C . . 109.5 ?

loop_
_geom_bond_atom_site_label_1
_geom_bond_atom_site_label_2
_geom_bond_site_symmetry_2
_geom_bond_distance
_geom_bond_publ_flag
S1 O2 . 1.4938(12) ?
S1 C1 . 1.7628(15) ?
S1 C21 . 1.7919(17) ?
O1 C7 . 1.3775(17) ?
O1 C8 . 1.3783(17) ?
C1 C8 . 1.358(2) ?
C1 C2 . 1.450(2) ?
C2 C7 . 1.389(2) ?
C2 C3 . 1.396(2) ?
C3 C4 . 1.392(2) ?
C3 H3 . 0.9500 ?
C4 C5 . 1.405(2) ?
C4 C9 . 1.512(2) ?
C5 C6 . 1.380(2) ?
C5 H5 . 0.9500 ?
C6 C7 . 1.381(2) ?
C6 H6 . 0.9500 ?
C8 C15 . 1.461(2) ?
C9 C14 . 1.524(2) ?
C9 C10 . 1.531(2) ?
C9 H9 . 1.0000 ?
C10 C11 . 1.528(2) ?
C10 H10A . 0.9900 ?
C10 H10B . 0.9900 ?
C11 C12 . 1.517(3) ?
C11 H11A . 0.9900 ?
C11 H11B . 0.9900 ?
C12 C13 . 1.516(3) ?
C12 H12A . 0.9900 ?
C12 H12B . 0.9900 ?
C13 C14 . 1.519(2) ?
C13 H13A . 0.9900 ?
C13 H13B . 0.9900 ?
C14 H14A . 0.9900 ?
C14 H14B . 0.9900 ?
C15 C20 . 1.392(2) ?
C15 C16 . 1.397(2) ?
C16 C17 . 1.378(2) ?
C16 H16 . 0.9500 ?
C17 C18 . 1.385(2) ?
C17 H17 . 0.9500 ?
C18 C19 . 1.379(2) ?
C18 H18 . 0.9500 ?
C19 C20 . 1.385(2) ?
C19 H19 . 0.9500 ?
C20 H20 . 0.9500 ?
C21 H21A . 0.9800 ?
C21 H21B . 0.9800 ?
C21 H21C . 0.9800 ?

loop_
_geom_hbond_atom_site_label_D
_geom_hbond_atom_site_label_H
_geom_hbond_atom_site_label_A
_geom_hbond_site_symmetry_A
_geom_hbond_distance_DH
_geom_hbond_distance_HA
_geom_hbond_distance_DA
_geom_hbond_angle_DHA
C5 H5 O2 2_655 0.95 2.50 3.429(2) 167
C21 H21B O2 4_566 0.98 2.33 3.290(2) 165
C19 H19 Cg 4_566 0.95 2.59 3.392(2) 142

loop_
_geom_torsion_atom_site_label_1
_geom_torsion_atom_site_label_2
_geom_torsion_atom_site_label_3
_geom_torsion_atom_site_label_4
_geom_torsion_site_symmetry_1
_geom_torsion_site_symmetry_2
_geom_torsion_site_symmetry_3
_geom_torsion_site_symmetry_4
_geom_torsion
_geom_torsion_publ_flag
O2 S1 C1 C8 . . . . 138.30(13) ?
C21 S1 C1 C8 . . . . -112.85(14) ?
O2 S1 C1 C2 . . . . -34.61(14) ?
C21 S1 C1 C2 . . . . 74.24(14) ?
C8 C1 C2 C7 . . . . 1.53(16) ?
S1 C1 C2 C7 . . . . 175.53(11) ?
C8 C1 C2 C3 . . . . -175.00(16) ?
S1 C1 C2 C3 . . . . -1.0(3) ?
C7 C2 C3 C4 . . . . 0.5(2) ?
C1 C2 C3 C4 . . . . 176.69(15) ?
C2 C3 C4 C5 . . . . 1.4(2) ?
C2 C3 C4 C9 . . . . -176.53(14) ?
C3 C4 C5 C6 . . . . -1.8(2) ?
C9 C4 C5 C6 . . . . 176.11(14) ?
C4 C5 C6 C7 . . . . 0.3(2) ?
C8 O1 C7 C6 . . . . 178.45(14) ?
C8 O1 C7 C2 . . . . -0.06(15) ?
C5 C6 C7 O1 . . . . -176.58(13) ?
C5 C6 C7 C2 . . . . 1.7(2) ?
C3 C2 C7 O1 . . . . 176.35(12) ?
C1 C2 C7 O1 . . . . -0.90(15) ?
C3 C2 C7 C6 . . . . -2.2(2) ?
C1 C2 C7 C6 . . . . -179.44(13) ?
C2 C1 C8 O1 . . . . -1.65(16) ?
S1 C1 C8 O1 . . . . -175.65(10) ?
C2 C1 C8 C15 . . . . 174.19(15) ?
S1 C1 C8 C15 . . . . 0.2(2) ?
C7 O1 C8 C1 . . . . 1.09(15) ?
C7 O1 C8 C15 . . . . -175.64(12) ?
C3 C4 C9 C14 . . . . 55.4(2) ?
C5 C4 C9 C14 . . . . -122.56(16) ?
C3 C4 C9 C10 . . . . -68.92(19) ?
C5 C4 C9 C10 . . . . 113.16(17) ?
C4 C9 C10 C11 . . . . -175.16(15) ?
C14 C9 C10 C11 . . . . 58.2(2) ?
C9 C10 C11 C12 . . . . -56.0(2) ?
C10 C11 C12 C13 . . . . 52.9(2) ?
C11 C12 C13 C14 . . . . -53.3(2) ?
C12 C13 C14 C9 . . . . 56.9(2) ?
C4 C9 C14 C13 . . . . 174.51(14) ?
C10 C9 C14 C13 . . . . -58.75(18) ?
C1 C8 C15 C20 . . . . 34.6(3) ?
O1 C8 C15 C20 . . . . -149.65(14) ?
C1 C8 C15 C16 . . . . -144.36(17) ?
O1 C8 C15 C16 . . . . 31.35(19) ?
C20 C15 C16 C17 . . . . -0.9(2) ?
C8 C15 C16 C17 . . . . 178.11(15) ?
C15 C16 C17 C18 . . . . -0.4(3) ?
C16 C17 C18 C19 . . . . 0.8(3) ?
C17 C18 C19 C20 . . . . 0.1(3) ?
C18 C19 C20 C15 . . . . -1.4(3) ?
C16 C15 C20 C19 . . . . 1.8(2) ?
C8 C15 C20 C19 . . . . -177.17(15) ?
